data_1503090
loop_
_publ_author_name
'Saha, Sukdeb'
'Ghosh, Amrita'
'Mahato, Prasenjit'
'Mishra, Sandhya'
'Mishra, Sanjiv K.'
'Suresh, E.'
'Das, Satyabrata'
'Das, Amitava'

_publ_section_title
;
 Specific recognition and sensing of CN- in sodium cyanide solution.
;
_journal_issue 15
_journal_name_full 'Organic letters'
_journal_page_first 3406
_journal_page_last 3409
_journal_paper_doi 10.1021/ol101281x
_journal_volume 12
_journal_year 2010
_chemical_formula_sum 'C21 H12 N2 O2'
_chemical_formula_weight 324.33
_chemical_name_systematic
; 
 ? 
;
_space_group_IT_number 13
_symmetry_cell_setting monoclinic
_symmetry_space_group_name_Hall '-P 2yc'
_symmetry_space_group_name_H-M 'P 1 2/c 1'
_atom_sites_solution_hydrogens geom
_atom_sites_solution_primary direct
_atom_sites_solution_secondary difmap
_audit_creation_method SHELXL-97
_cell_angle_alpha 90.00
_cell_angle_beta 116.866(4)
_cell_angle_gamma 90.00
_cell_formula_units_Z 4
_cell_length_a 15.444(4)
_cell_length_b 7.4809(17)
_cell_length_c 14.862(3)
_cell_measurement_reflns_used 2941
_cell_measurement_temperature 293(2)
_cell_measurement_theta_max 26.02
_cell_measurement_theta_min 2.72
_cell_volume 1531.7(6)
_computing_cell_refinement 'BRUKER SMART'
_computing_data_collection 'BRUKER SMART'
_computing_data_reduction 'BRUKER SAINT'
_computing_molecular_graphics ORTEP
_computing_structure_refinement 'SHELXL-97 (Sheldrick, 1997)'
_computing_structure_solution 'SHELXS-97 (Sheldrick, 1990)'
_diffrn_ambient_temperature 293(2)
_diffrn_measured_fraction_theta_full 0.921
_diffrn_measured_fraction_theta_max 0.921
_diffrn_measurement_device_type 'BRUKER SMART APEX CCD DIFFRACTOMETER'
_diffrn_measurement_method 'OMEGA-PHI SCAN'
_diffrn_radiation_monochromator graphite
_diffrn_radiation_source 'fine-focus sealed tube'
_diffrn_radiation_type MoK\a
_diffrn_radiation_wavelength 0.71073
_diffrn_reflns_av_R_equivalents 0.0362
_diffrn_reflns_av_sigmaI/netI 0.0335
_diffrn_reflns_limit_h_max 18
_diffrn_reflns_limit_h_min -18
_diffrn_reflns_limit_k_max 8
_diffrn_reflns_limit_k_min -8
_diffrn_reflns_limit_l_max 17
_diffrn_reflns_limit_l_min -17
_diffrn_reflns_number 10477
_diffrn_reflns_theta_full 25.00
_diffrn_reflns_theta_max 25.00
_diffrn_reflns_theta_min 2.72
_exptl_absorpt_coefficient_mu 0.092
_exptl_absorpt_correction_T_max 0.9854
_exptl_absorpt_correction_T_min 0.9684
_exptl_absorpt_correction_type multi-scan
_exptl_absorpt_process_details 'BRUKER SADABS'
_exptl_crystal_colour ORANGE
_exptl_crystal_density_diffrn 1.406
_exptl_crystal_density_method 'not measured'
_exptl_crystal_description BLOCKS
_exptl_crystal_F_000 672
_exptl_crystal_size_max 0.35
_exptl_crystal_size_mid 0.24
_exptl_crystal_size_min 0.16
_refine_diff_density_max 0.249
_refine_diff_density_min -0.192
_refine_diff_density_rms 0.042
_refine_ls_extinction_method none
_refine_ls_goodness_of_fit_ref 1.308
_refine_ls_hydrogen_treatment constr
_refine_ls_matrix_type full
_refine_ls_number_parameters 223
_refine_ls_number_reflns 2697
_refine_ls_number_restraints 0
_refine_ls_restrained_S_all 1.308
_refine_ls_R_factor_all 0.1114
_refine_ls_R_factor_gt 0.0934
_refine_ls_shift/su_max 0.000
_refine_ls_shift/su_mean 0.000
_refine_ls_structure_factor_coef Fsqd
_refine_ls_weighting_details 'calc w=1/[\s^2^(Fo^2^)+(0.0430P)^2^+1.3462P] where P=(Fo^2^+2Fc^2^)/3'
_refine_ls_weighting_scheme calc
_refine_ls_wR_factor_gt 0.1720
_refine_ls_wR_factor_ref 0.1798
_reflns_number_gt 2267
_reflns_number_total 2697
_reflns_threshold_expression >2sigma(I)
_cod_data_source_file ol101281x_si_002.cif
_cod_data_source_block 378agbforganic
_cod_depositor_comments
;
The following automatic conversions were performed:

'_symmetry_cell_setting' value 'Monoclinic' changed to 'monoclinic'
according to /home/saulius/struct/CIF-dictionaries/cif_core.dic
dictionary named 'cif_core.dic' version 2.4.2 from
2011-04-26.

'_exptl_absorpt_correction_type' value 'MULTI-SCAN'
changed to 'multi-scan' according to
/home/saulius/struct/CIF-dictionaries/cif_core.dic dictionary named
'cif_core.dic' version 2.4.2 from 2011-04-26.

Automatic conversion script
Id: cif_fix_values 1715 2011-07-08 13:25:40Z adriana 
;
_cod_original_cell_volume 1531.8(6)
_cod_original_sg_symbol_H-M P2/c
_cod_database_code 1503090

loop_
_symmetry_equiv_pos_as_xyz
'x, y, z'
'-x, y, -z+1/2'
'-x, -y, -z'
'x, -y, z-1/2'

loop_
_atom_site_label
_atom_site_type_symbol
_atom_site_fract_x
_atom_site_fract_y
_atom_site_fract_z
_atom_site_U_iso_or_equiv
_atom_site_adp_type
_atom_site_occupancy
_atom_site_calc_flag
_atom_site_refinement_flags
O1 O 0.41340(17) 0.2813(4) 0.14485(17) 0.0531(7) Uani 1 d .
O2 O 0.2816(2) 0.0154(4) -0.2296(2) 0.0792(9) Uani 1 d .
N1 N 0.59283(19) 0.3610(4) 0.1457(2) 0.0423(7) Uani 1 d .
H1C H 0.5761 0.3727 0.1933 0.051 Uiso 1 calc R
N2 N 0.6847(2) 0.3722(4) 0.0655(2) 0.0503(8) Uani 1 d .
C1 C 0.2488(3) 0.0798(5) -0.0931(3) 0.0502(9) Uani 1 d .
C2 C 0.1565(3) 0.0097(6) -0.1414(3) 0.0701(12) Uani 1 d .
H2 H 0.1332 -0.0333 -0.2069 0.084 Uiso 1 calc R
C3 C 0.0987(3) 0.0030(7) -0.0930(4) 0.0797(14) Uani 1 d .
H3 H 0.0361 -0.0427 -0.1264 0.096 Uiso 1 calc R
C4 C 0.1331(3) 0.0637(6) 0.0045(3) 0.0695(12) Uani 1 d .
H4 H 0.0939 0.0571 0.0370 0.083 Uiso 1 calc R
C5 C 0.2243(3) 0.1336(5) 0.0537(3) 0.0535(10) Uani 1 d .
H5 H 0.2473 0.1737 0.1198 0.064 Uiso 1 calc R
C6 C 0.2829(2) 0.1451(5) 0.0055(3) 0.0457(9) Uani 1 d .
C7 C 0.3817(2) 0.2222(5) 0.0588(2) 0.0404(8) Uani 1 d .
C8 C 0.4423(2) 0.2254(4) 0.0054(2) 0.0409(8) Uani 1 d .
C9 C 0.4094(3) 0.1587(5) -0.0928(2) 0.0453(9) Uani 1 d .
C10 C 0.3110(3) 0.0806(5) -0.1457(3) 0.0536(10) Uani 1 d .
C11 C 0.5366(2) 0.2927(4) 0.0516(2) 0.0397(8) Uani 1 d .
C12 C 0.5954(3) 0.2991(5) 0.0022(3) 0.0452(9) Uani 1 d .
C13 C 0.5611(3) 0.2318(5) -0.0953(3) 0.0570(11) Uani 1 d .
H13 H 0.5995 0.2342 -0.1287 0.068 Uiso 1 calc R
C14 C 0.4692(3) 0.1618(5) -0.1406(3) 0.0546(10) Uani 1 d .
H14 H 0.4458 0.1149 -0.2053 0.066 Uiso 1 calc R
C15 C 0.6804(2) 0.4073(4) 0.1503(3) 0.0429(8) Uani 1 d .
C16 C 0.7591(3) 0.4855(5) 0.2402(3) 0.0478(9) Uani 1 d .
C17 C 0.7452(3) 0.5405(5) 0.3220(3) 0.0550(10) Uani 1 d .
H17 H 0.6844 0.5279 0.3199 0.066 Uiso 1 calc R
C18 C 0.8201(3) 0.6134(6) 0.4058(3) 0.0711(12) Uani 1 d .
H18 H 0.8100 0.6489 0.4603 0.085 Uiso 1 calc R
C19 C 0.9093(2) 0.6337(5) 0.4091(3) 0.0815(14) Uani 1 d .
H19 H 0.9601 0.6831 0.4659 0.098 Uiso 1 calc R
C20 C 0.9239(2) 0.5814(5) 0.3289(3) 0.0974(18) Uani 1 d R
H20 H 0.9848 0.5958 0.3315 0.117 Uiso 1 calc R
C21 C 0.8497(3) 0.5077(7) 0.2445(4) 0.0795(14) Uani 1 d .
H21 H 0.8604 0.4729 0.1903 0.095 Uiso 1 calc R

loop_
_atom_site_aniso_label
_atom_site_aniso_U_11
_atom_site_aniso_U_22
_atom_site_aniso_U_33
_atom_site_aniso_U_23
_atom_site_aniso_U_13
_atom_site_aniso_U_12
O1 0.0468(14) 0.0758(18) 0.0419(14) -0.0077(13) 0.0246(12) -0.0019(13)
O2 0.097(2) 0.088(2) 0.0461(17) -0.0178(16) 0.0259(16) -0.0069(19)
N1 0.0468(17) 0.0418(17) 0.0486(17) -0.0029(13) 0.0305(14) 0.0009(14)
N2 0.0551(19) 0.0485(19) 0.062(2) 0.0080(15) 0.0396(17) 0.0056(16)
C1 0.052(2) 0.045(2) 0.045(2) 0.0081(17) 0.0144(18) 0.0080(18)
C2 0.061(3) 0.079(3) 0.050(2) -0.001(2) 0.008(2) -0.002(2)
C3 0.044(2) 0.093(4) 0.081(3) 0.000(3) 0.010(2) -0.011(2)
C4 0.048(2) 0.081(3) 0.076(3) 0.009(3) 0.025(2) -0.001(2)
C5 0.048(2) 0.056(2) 0.056(2) 0.0050(19) 0.0230(19) 0.0004(19)
C6 0.045(2) 0.043(2) 0.0424(19) 0.0065(16) 0.0138(17) 0.0059(17)
C7 0.045(2) 0.042(2) 0.0337(18) 0.0053(15) 0.0178(16) 0.0089(16)
C8 0.051(2) 0.0343(19) 0.0429(19) 0.0075(15) 0.0262(17) 0.0091(16)
C9 0.066(2) 0.039(2) 0.0349(18) 0.0063(15) 0.0261(18) 0.0097(18)
C10 0.075(3) 0.044(2) 0.035(2) 0.0015(17) 0.0189(19) 0.008(2)
C11 0.052(2) 0.0346(19) 0.0398(18) 0.0014(15) 0.0270(17) 0.0056(16)
C12 0.060(2) 0.037(2) 0.052(2) 0.0091(17) 0.0371(19) 0.0081(17)
C13 0.081(3) 0.059(3) 0.053(2) 0.007(2) 0.049(2) 0.007(2)
C14 0.082(3) 0.053(2) 0.0363(19) 0.0073(17) 0.034(2) 0.011(2)
C15 0.047(2) 0.0345(19) 0.057(2) 0.0079(16) 0.0321(18) 0.0060(16)
C16 0.051(2) 0.038(2) 0.061(2) 0.0088(18) 0.0304(19) 0.0036(17)
C17 0.052(2) 0.047(2) 0.070(3) -0.004(2) 0.032(2) -0.0078(19)
C18 0.067(3) 0.072(3) 0.075(3) -0.010(2) 0.033(3) -0.014(2)
C19 0.062(3) 0.087(4) 0.084(3) -0.016(3) 0.023(3) -0.015(3)
C20 0.047(3) 0.125(5) 0.121(5) -0.021(4) 0.039(3) -0.015(3)
C21 0.055(3) 0.103(4) 0.091(3) -0.015(3) 0.042(3) -0.012(3)

loop_
_atom_type_symbol
_atom_type_description
_atom_type_scat_dispersion_real
_atom_type_scat_dispersion_imag
_atom_type_scat_source
C C 0.0033 0.0016 'International Tables Vol C Tables 4.2.6.8 and 6.1.1.4'
H H 0.0000 0.0000 'International Tables Vol C Tables 4.2.6.8 and 6.1.1.4'
N N 0.0061 0.0033 'International Tables Vol C Tables 4.2.6.8 and 6.1.1.4'
O O 0.0106 0.0060 'International Tables Vol C Tables 4.2.6.8 and 6.1.1.4'

loop_
_geom_angle_atom_site_label_1
_geom_angle_atom_site_label_2
_geom_angle_atom_site_label_3
_geom_angle
C15 N1 C11 107.6(3)
C15 N1 H1C 126.2
C11 N1 H1C 126.2
C15 N2 C12 105.3(3)
C2 C1 C6 119.3(4)
C2 C1 C10 119.3(4)
C6 C1 C10 121.4(3)
C1 C2 C3 120.3(4)
C1 C2 H2 119.9
C3 C2 H2 119.9
C4 C3 C2 120.4(4)
C4 C3 H3 119.8
C2 C3 H3 119.8
C5 C4 C3 120.3(4)
C5 C4 H4 119.9
C3 C4 H4 119.9
C4 C5 C6 120.3(4)
C4 C5 H5 119.9
C6 C5 H5 119.9
C5 C6 C1 119.5(3)
C5 C6 C7 120.2(3)
C1 C6 C7 120.3(3)
O1 C7 C8 120.2(3)
O1 C7 C6 121.8(3)
C8 C7 C6 118.0(3)
C11 C8 C9 116.6(3)
C11 C8 C7 121.1(3)
C9 C8 C7 122.3(3)
C14 C9 C8 120.7(4)
C14 C9 C10 119.6(3)
C8 C9 C10 119.7(3)
O2 C10 C9 121.3(4)
O2 C10 C1 120.3(4)
C9 C10 C1 118.3(3)
N1 C11 C8 132.7(3)
N1 C11 C12 105.1(3)
C8 C11 C12 122.2(3)
N2 C12 C13 130.1(3)
N2 C12 C11 109.8(3)
C13 C12 C11 120.1(4)
C14 C13 C12 118.1(3)
C14 C13 H13 120.9
C12 C13 H13 120.9
C13 C14 C9 122.2(3)
C13 C14 H14 118.9
C9 C14 H14 118.9
N2 C15 N1 112.2(3)
N2 C15 C16 125.0(3)
N1 C15 C16 122.8(3)
C21 C16 C17 118.6(4)
C21 C16 C15 119.8(4)
C17 C16 C15 121.6(3)
C18 C17 C16 120.7(4)
C18 C17 H17 119.6
C16 C17 H17 119.6
C19 C18 C17 120.1(4)
C19 C18 H18 120.0
C17 C18 H18 120.0
C18 C19 C20 119.8(3)
C18 C19 H19 120.1
C20 C19 H19 120.1
C19 C20 C21 120.8(2)
C19 C20 H20 119.6
C21 C20 H20 119.6
C20 C21 C16 119.9(4)
C20 C21 H21 120.0
C16 C21 H21 120.0

loop_
_geom_bond_atom_site_label_1
_geom_bond_atom_site_label_2
_geom_bond_distance
O1 C7 1.227(4)
O2 C10 1.219(4)
N1 C15 1.367(4)
N1 C11 1.368(4)
N1 H1C 0.8600
N2 C15 1.318(4)
N2 C12 1.384(5)
C1 C2 1.377(5)
C1 C6 1.402(5)
C1 C10 1.488(5)
C2 C3 1.377(6)
C2 H2 0.9300
C3 C4 1.376(6)
C3 H3 0.9300
C4 C5 1.365(5)
C4 H4 0.9300
C5 C6 1.387(5)
C5 H5 0.9300
C6 C7 1.481(5)
C7 C8 1.475(4)
C8 C11 1.394(5)
C8 C9 1.404(4)
C9 C14 1.397(5)
C9 C10 1.479(5)
C11 C12 1.404(4)
C12 C13 1.392(5)
C13 C14 1.371(5)
C13 H13 0.9300
C14 H14 0.9300
C15 C16 1.462(5)
C16 C21 1.381(5)
C16 C17 1.389(5)
C17 C18 1.372(5)
C17 H17 0.9300
C18 C19 1.365(5)
C18 H18 0.9300
C19 C20 1.3668
C19 H19 0.9300
C20 C21 1.376(6)
C20 H20 0.9300
C21 H21 0.9300

loop_
_cod_related_entry_id
_cod_related_entry_code
_cod_related_entry_database
1 9848952 ChemSpider
